data_7037795
loop_
_publ_author_name
'Calahorro, Antonio J.'
'Oyarzabal, Itziar'
'Fern\'andez, Bel\'en'
'Seco, Jos\'e M'
'Tian, Tian'
'Fairen-Jimenez, David'
'Colacio, Enrique'
'Rodr\'iguez-Di\'eguez, Antonio'

_publ_section_title
;
 Rare earth anthracenedicarboxylate metal-organic frameworks: slow
 relaxation of magnetization of Nd(3+), Gd(3+), Dy(3+), Er(3+) and Yb(3+)
 based materials.
;
_journal_issue 2
_journal_name_full 'Dalton transactions (Cambridge, England : 2003)'
_journal_page_first 591
_journal_page_last 598
_journal_paper_doi 10.1039/c5dt03946k
_journal_volume 45
_journal_year 2015
_chemical_formula_sum 'C33 H33 N3 O9 Pr'
_chemical_formula_weight 756.53
_chemical_name_systematic
;
 ?
;
_space_group_crystal_system triclinic
_space_group_IT_number 2
_space_group_name_Hall '-P 1'
_space_group_name_H-M_alt 'P -1'
_symmetry_space_group_name_Hall '-P 1'
_symmetry_space_group_name_H-M 'P -1'
_atom_sites_solution_hydrogens mixed
_audit_creation_method SHELXL-2014
_audit_update_record
;
2015-11-10 deposited with the CCDC.
2015-11-12 downloaded from the CCDC.
;
_cell_angle_alpha 106.639(2)
_cell_angle_beta 90.322(2)
_cell_angle_gamma 93.194(2)
_cell_formula_units_Z 2
_cell_length_a 10.4477(6)
_cell_length_b 11.4945(7)
_cell_length_c 12.9583(7)
_cell_measurement_reflns_used 6354
_cell_measurement_temperature 100(2)
_cell_measurement_theta_max 27.559
_cell_measurement_theta_min 2.564
_cell_volume 1488.32(15)
_computing_cell_refinement 'Bruker Apex II'
_computing_data_collection 'Bruker ApexII'
_computing_data_reduction 'Bruker Apex II'
_computing_molecular_graphics 'ViewerLite 5.0 (Acccelrys)'
_computing_publication_material 'SHELXL-2014 (Sheldrick, 2014)'
_computing_structure_refinement 'SHELXL-2014 (Sheldrick, 2014)'
_computing_structure_solution 'SHELXL-2014 (Sheldrick, 2014)'
_diffrn_ambient_temperature 100(2)
_diffrn_measured_fraction_theta_full 0.990
_diffrn_measured_fraction_theta_max 0.964
_diffrn_measurement_device_type 'Bruker D8 Venture'
_diffrn_measurement_method 'Phi and Omega Scans'
_diffrn_radiation_type MoK\a
_diffrn_radiation_wavelength 0.71069
_diffrn_reflns_av_R_equivalents 0.0829
_diffrn_reflns_av_unetI/netI 0.1108
_diffrn_reflns_laue_measured_fraction_full 0.990
_diffrn_reflns_laue_measured_fraction_max 0.964
_diffrn_reflns_limit_h_max 14
_diffrn_reflns_limit_h_min -14
_diffrn_reflns_limit_k_max 15
_diffrn_reflns_limit_k_min -15
_diffrn_reflns_limit_l_max 13
_diffrn_reflns_limit_l_min -17
_diffrn_reflns_number 21270
_diffrn_reflns_point_group_measured_fraction_full 0.990
_diffrn_reflns_point_group_measured_fraction_max 0.964
_diffrn_reflns_theta_full 25.240
_diffrn_reflns_theta_max 28.797
_diffrn_reflns_theta_min 2.522
_diffrn_source 'fine-focus sealed tube'
_exptl_absorpt_coefficient_mu 1.700
_exptl_absorpt_correction_T_max 0.746
_exptl_absorpt_correction_T_min 0.571
_exptl_absorpt_correction_type empirical
_exptl_absorpt_process_details 'Bruker SADABS (Bruker, 1999)'
_exptl_crystal_colour Yellow
_exptl_crystal_density_diffrn 1.688
_exptl_crystal_description Prismatic
_exptl_crystal_F_000 766
_exptl_crystal_size_max 0.14
_exptl_crystal_size_mid 0.12
_exptl_crystal_size_min 0.12
_platon_squeeze_details
;
;
_refine_diff_density_max 1.073
_refine_diff_density_min -1.638
_refine_diff_density_rms 0.183
_refine_ls_extinction_method none
_refine_ls_goodness_of_fit_ref 1.045
_refine_ls_hydrogen_treatment constr
_refine_ls_matrix_type full
_refine_ls_number_parameters 413
_refine_ls_number_reflns 7493
_refine_ls_number_restraints 102
_refine_ls_restrained_S_all 1.038
_refine_ls_R_factor_all 0.0810
_refine_ls_R_factor_gt 0.0498
_refine_ls_shift/su_max 0.000
_refine_ls_shift/su_mean 0.000
_refine_ls_structure_factor_coef Fsqd
_refine_ls_weighting_details 'w=1/[\s^2^(Fo^2^)+(0.0437P)^2^] where P=(Fo^2^+2Fc^2^)/3'
_refine_ls_weighting_scheme calc
_refine_ls_wR_factor_gt 0.0943
_refine_ls_wR_factor_ref 0.1027
_reflns_Friedel_coverage 0.000
_reflns_number_gt 5643
_reflns_number_total 7493
_reflns_threshold_expression 'I > 2\s(I)'
_cod_data_source_file c5dt03946k2.cif
_cod_data_source_block Comp1_Pr
_cod_depositor_comments
;
The following automatic conversions were performed:

'_exptl_absorpt_correction_type' value 'Empirical' changed to
'empirical' according to
/usr/data/users/saulius/crontab/automatic-downloads/rss-feeds/RSC/lib/dictionaries/cif_core.dic
dictionary named 'cif_core.dic' version 2.4.2 from 2011-04-26.

Automatic conversion script
Id: cif_fix_values 4268 2015-11-12 08:31:59Z antanas 
;
_cod_database_code 7037795
_shelx_space_group_comment
;
The symmetry employed for this shelxl refinement is uniquely defined
by the following loop, which should always be used as a source of
symmetry information in preference to the above space-group names.
They are only intended as comments.
;
_shelxl_version_number 2014-3

loop_
_space_group_symop_operation_xyz
'x, y, z'
'-x, -y, -z'

loop_
_atom_site_label
_atom_site_type_symbol
_atom_site_fract_x
_atom_site_fract_y
_atom_site_fract_z
_atom_site_U_iso_or_equiv
_atom_site_adp_type
_atom_site_occupancy
_atom_site_site_symmetry_order
_atom_site_calc_flag
_atom_site_refinement_flags_posn
_atom_site_refinement_flags_adp
_atom_site_refinement_flags_occupancy
_atom_site_disorder_assembly
_atom_site_disorder_group
Pr1 Pr 0.47424(2) 0.45386(2) 0.33549(2) 0.01057(8) Uani 1 1 d . . . . .
C1A C 0.4934(4) 0.2316(4) 0.1659(4) 0.0181(10) Uani 1 1 d . . . . .
C1B C 0.5125(4) 0.7480(4) 0.5046(4) 0.0140(9) Uani 1 1 d . U . . .
C1C C 0.2642(4) 0.4890(4) 0.5666(4) 0.0142(10) Uani 1 1 d . . . . .
C2A C 0.4982(5) 0.1133(4) 0.0821(4) 0.0226(11) Uani 1 1 d . . . . .
C2B C 0.5069(4) 0.8798(4) 0.5048(4) 0.0131(9) Uani 1 1 d . U . . .
C2C C 0.1287(4) 0.4932(5) 0.5319(4) 0.0212(11) Uani 1 1 d . . . . .
C2D C 0.5852(5) 0.6353(6) 0.1918(5) 0.0386(15) Uani 1 1 d . . . . .
H2D H 0.5726 0.6959 0.2554 0.046 Uiso 1 1 calc R U . . .
C3A C 0.4474(5) 0.0053(5) 0.1012(5) 0.0286(13) Uani 1 1 d . . . . .
C3B C 0.3913(4) 0.9362(4) 0.5263(4) 0.0198(11) Uani 1 1 d . U . . .
C3C C 0.0754(4) 0.4042(5) 0.4428(4) 0.0239(12) Uani 1 1 d . . . . .
C4A C 0.3963(5) 0.0036(5) 0.2044(5) 0.0334(14) Uani 1 1 d . . . . .
H4A H 0.3973 0.0757 0.2600 0.040 Uiso 1 1 calc R U . . .
C4B C 0.2776(5) 0.8760(6) 0.5509(7) 0.058(2) Uani 1 1 d . U . . .
H4B H 0.2797 0.7961 0.5536 0.070 Uiso 1 1 calc R U . . .
C4C C 0.1468(5) 0.3064(5) 0.3834(5) 0.0311(13) Uani 1 1 d . . . . .
H4C H 0.2311 0.3016 0.4046 0.037 Uiso 1 1 calc R U . . .
C4D C 0.6856(6) 0.5787(7) 0.0213(6) 0.060(2) Uani 1 1 d . . . . .
H4DA H 0.6569 0.4988 0.0242 0.091 Uiso 1 1 d R U . . .
H4DB H 0.7762 0.5809 0.0092 0.091 Uiso 1 1 d R U . . .
H4DC H 0.6415 0.5972 -0.0369 0.091 Uiso 1 1 d R U . . .
C5A C 0.3473(7) -0.0997(5) 0.2219(5) 0.0487(18) Uani 1 1 d . . . . .
H5A H 0.3147 -0.0975 0.2890 0.058 Uiso 1 1 calc R U . . .
C5B C 0.1676(6) 0.9325(7) 0.5702(9) 0.103(4) Uani 1 1 d . U . . .
H5B H 0.0942 0.8911 0.5850 0.124 Uiso 1 1 calc R U . . .
C5C C 0.0950(5) 0.2197(5) 0.2963(5) 0.0414(17) Uani 1 1 d . . . . .
H5C H 0.1439 0.1569 0.2582 0.050 Uiso 1 1 calc R U . . .
C5D C 0.7123(8) 0.7911(7) 0.1399(8) 0.087(3) Uani 1 1 d . . . . .
H5DA H 0.6844 0.8406 0.2083 0.131 Uiso 1 1 d R U . . .
H5DB H 0.6839 0.8240 0.0838 0.131 Uiso 1 1 d R U . . .
H5DC H 0.8046 0.7921 0.1406 0.131 Uiso 1 1 d R U . . .
C6A C 0.3449(6) -0.2115(5) 0.1395(5) 0.0473(17) Uani 1 1 d . . . . .
H6A H 0.3110 -0.2821 0.1530 0.057 Uiso 1 1 calc R U . . .
C6B C 0.1619(6) 1.0553(7) 0.5682(10) 0.110(4) Uani 1 1 d . U . . .
H6B H 0.0860 1.0946 0.5846 0.132 Uiso 1 1 calc R U . . .
C6C C -0.0353(5) 0.2251(5) 0.2633(5) 0.0432(17) Uani 1 1 d . . . . .
H6C H -0.0707 0.1656 0.2039 0.052 Uiso 1 1 calc R U . . .
C7A C 0.3921(6) -0.2164(5) 0.0400(5) 0.0388(15) Uani 1 1 d . . . . .
H7A H 0.3890 -0.2903 -0.0136 0.047 Uiso 1 1 calc R U . . .
C7B C 0.2660(5) 1.1148(5) 0.5427(7) 0.056(2) Uani 1 1 d . U . . .
H7B H 0.2600 1.1941 0.5394 0.067 Uiso 1 1 calc R U . . .
C7C C -0.1069(5) 0.3160(5) 0.3179(5) 0.0321(14) Uani 1 1 d . . . . .
H7C H -0.1913 0.3177 0.2956 0.038 Uiso 1 1 calc R U . . .
C8A C 0.4467(5) -0.1084(4) 0.0172(4) 0.0275(12) Uani 1 1 d . . . . .
C8B C 0.3854(4) 1.0590(4) 0.5205(4) 0.0208(11) Uani 1 1 d . U . . .
C8C C -0.0557(4) 0.4100(5) 0.4096(4) 0.0249(12) Uani 1 1 d . . . . .
N3D N 0.6586(5) 0.6651(5) 0.1203(5) 0.0489(15) Uani 1 1 d . . . . .
O1A O 0.3854(3) 0.2775(3) 0.1846(3) 0.0212(8) Uani 1 1 d . . . . .
O1B O 0.4897(3) 0.6716(3) 0.4144(3) 0.0194(7) Uani 1 1 d . U . . .
O1C O 0.3546(3) 0.5099(3) 0.5077(3) 0.0158(7) Uani 1 1 d . . . . .
O1D O 0.5309(3) 0.5334(3) 0.1822(3) 0.0246(8) Uani 1 1 d . . . . .
O1E O 0.2674(3) 0.5151(3) 0.2836(3) 0.0232(8) Uani 1 1 d . . . . .
O2A O 0.5951(3) 0.2838(3) 0.2138(3) 0.0216(8) Uani 1 1 d . . . . .
O2B O 0.5388(3) 0.7261(3) 0.5904(3) 0.0189(7) Uani 1 1 d . U . . .
O2C O 0.7153(3) 0.5257(3) 0.3440(3) 0.0223(8) Uani 1 1 d . . . . .
C2 C 0.1742(7) 0.4791(9) 0.2271(7) 0.0309(16) Uani 0.635(7) 1 d . U P A 1
H2 H 0.1735 0.4005 0.1810 0.037 Uiso 0.635(7) 1 calc R U P A 1
C5 C 0.2013(14) 0.5955(16) 0.3168(15) 0.039(3) Uani 0.365(7) 1 d . U P A 2
H5 H 0.2323 0.6539 0.3788 0.046 Uiso 0.365(7) 1 calc R U P A 2
C3AA C -0.0357(9) 0.4876(10) 0.1475(9) 0.050(2) Uani 0.635(7) 1 d . U P A 1
H3AA H -0.0429 0.5340 0.0969 0.074 Uiso 0.635(7) 1 calc R U P A 1
H3AB H -0.1140 0.4895 0.1862 0.074 Uiso 0.635(7) 1 calc R U P A 1
H3AC H -0.0202 0.4050 0.1095 0.074 Uiso 0.635(7) 1 calc R U P A 1
N2B N 0.0722(8) 0.5408(10) 0.2243(8) 0.0368(17) Uani 0.635(7) 1 d . U P A 1
C1AA C 0.0152(16) 0.7128(18) 0.3297(16) 0.049(3) Uani 0.365(7) 1 d . U P A 2
H1AA H -0.0678 0.6809 0.3435 0.074 Uiso 0.365(7) 1 calc R U P A 2
H1AB H 0.0059 0.7626 0.2823 0.074 Uiso 0.365(7) 1 calc R U P A 2
H1AC H 0.0551 0.7608 0.3963 0.074 Uiso 0.365(7) 1 calc R U P A 2
N2A N 0.0920(15) 0.6159(19) 0.2811(16) 0.046(2) Uani 0.365(7) 1 d . U P A 2
C0AA C 0.0616(11) 0.6583(11) 0.2945(9) 0.046(2) Uani 0.635(7) 1 d . U P A 1
H0AA H 0.1361 0.6807 0.3412 0.069 Uiso 0.635(7) 1 calc R U P A 1
H0AB H -0.0135 0.6593 0.3369 0.069 Uiso 0.635(7) 1 calc R U P A 1
H0AC H 0.0551 0.7152 0.2533 0.069 Uiso 0.635(7) 1 calc R U P A 1
C2AA C 0.0358(19) 0.532(2) 0.189(2) 0.056(4) Uani 0.365(7) 1 d . U P A 2
H2AA H 0.0758 0.5433 0.1261 0.084 Uiso 0.365(7) 1 calc R U P A 2
H2AB H -0.0541 0.5442 0.1862 0.084 Uiso 0.365(7) 1 calc R U P A 2
H2AC H 0.0472 0.4509 0.1928 0.084 Uiso 0.365(7) 1 calc R U P A 2

loop_
_atom_site_aniso_label
_atom_site_aniso_U_11
_atom_site_aniso_U_22
_atom_site_aniso_U_33
_atom_site_aniso_U_23
_atom_site_aniso_U_13
_atom_site_aniso_U_12
Pr1 0.01453(13) 0.00691(12) 0.00882(14) 0.00000(8) -0.00278(9) 0.00053(8)
C1A 0.026(3) 0.014(2) 0.015(3) 0.005(2) 0.003(2) 0.0022(19)
C1B 0.014(2) 0.010(2) 0.018(2) 0.0039(17) 0.0020(17) 0.0008(16)
C1C 0.010(2) 0.015(2) 0.018(3) 0.0048(19) 0.0035(19) 0.0006(17)
C2A 0.030(3) 0.019(3) 0.014(3) -0.002(2) -0.001(2) 0.000(2)
C2B 0.019(2) 0.0030(18) 0.014(3) -0.0013(16) -0.0027(18) -0.0026(15)
C2C 0.014(2) 0.032(3) 0.020(3) 0.011(2) -0.001(2) -0.004(2)
C2D 0.045(4) 0.046(4) 0.031(4) 0.022(3) -0.007(3) -0.006(3)
C3A 0.036(3) 0.020(3) 0.026(3) 0.002(2) 0.001(2) 0.001(2)
C3B 0.022(2) 0.013(2) 0.027(3) 0.009(2) 0.001(2) 0.0009(17)
C3C 0.019(2) 0.030(3) 0.025(3) 0.011(2) 0.005(2) 0.006(2)
C4A 0.047(3) 0.026(3) 0.022(3) -0.001(2) 0.004(3) -0.002(3)
C4B 0.027(3) 0.034(3) 0.133(7) 0.054(4) 0.023(3) 0.007(2)
C4C 0.023(3) 0.037(3) 0.028(3) 0.000(3) 0.000(2) 0.005(2)
C4D 0.044(4) 0.097(6) 0.057(6) 0.048(5) 0.016(4) 0.011(4)
C5A 0.095(5) 0.023(3) 0.027(4) 0.007(3) 0.018(4) -0.002(3)
C5B 0.034(3) 0.063(4) 0.255(13) 0.110(6) 0.050(5) 0.018(3)
C5C 0.020(3) 0.037(3) 0.053(5) -0.010(3) 0.001(3) 0.003(2)
C5D 0.084(6) 0.092(7) 0.107(8) 0.074(6) -0.030(5) -0.052(5)
C6A 0.079(5) 0.028(3) 0.032(4) 0.006(3) 0.015(3) -0.012(3)
C6B 0.036(3) 0.064(4) 0.272(14) 0.111(7) 0.062(5) 0.031(3)
C6C 0.026(3) 0.045(4) 0.040(4) -0.017(3) -0.009(3) 0.003(3)
C7A 0.061(4) 0.020(3) 0.030(4) 0.001(2) 0.004(3) -0.008(3)
C7B 0.030(3) 0.032(3) 0.124(7) 0.048(4) 0.027(3) 0.015(2)
C7C 0.022(3) 0.037(3) 0.032(4) 0.002(3) -0.003(2) 0.002(2)
C8A 0.036(3) 0.021(3) 0.023(3) 0.004(2) -0.002(2) 0.002(2)
C8B 0.023(2) 0.013(2) 0.028(3) 0.009(2) 0.003(2) 0.0001(18)
C8C 0.016(2) 0.033(3) 0.025(3) 0.008(2) 0.003(2) -0.001(2)
N3D 0.045(3) 0.070(4) 0.046(4) 0.041(3) -0.005(3) -0.014(3)
O1A 0.0263(18) 0.0157(17) 0.018(2) -0.0006(14) -0.0051(15) 0.0017(14)
O1B 0.0324(19) 0.0065(15) 0.0176(19) 0.0011(13) -0.0006(14) 0.0002(13)
O1C 0.0124(15) 0.0181(17) 0.0151(19) 0.0024(14) -0.0019(13) -0.0009(12)
O1D 0.0312(19) 0.028(2) 0.019(2) 0.0145(16) -0.0026(16) -0.0006(16)
O1E 0.0197(17) 0.0225(18) 0.027(2) 0.0051(16) -0.0065(15) 0.0063(14)
O2A 0.0200(17) 0.0180(17) 0.022(2) -0.0013(15) 0.0000(15) -0.0006(13)
O2B 0.0298(18) 0.0114(16) 0.0154(19) 0.0042(13) -0.0042(14) 0.0002(13)
O2C 0.0184(17) 0.034(2) 0.016(2) 0.0106(16) -0.0013(14) 0.0003(14)
C2 0.023(2) 0.058(3) 0.022(4) 0.026(2) 0.0060(19) 0.007(2)
C5 0.023(3) 0.060(5) 0.046(5) 0.037(3) 0.007(3) 0.004(3)
C3AA 0.033(3) 0.067(3) 0.046(4) 0.011(3) -0.010(3) 0.017(2)
N2B 0.027(2) 0.061(3) 0.029(3) 0.021(2) 0.001(2) 0.0107(18)
C1AA 0.033(4) 0.076(4) 0.047(5) 0.028(4) 0.001(3) 0.016(3)
N2A 0.028(3) 0.071(4) 0.048(4) 0.030(3) 0.004(2) 0.011(2)
C0AA 0.032(3) 0.065(3) 0.041(4) 0.014(3) -0.007(3) 0.016(2)
C2AA 0.030(4) 0.083(5) 0.057(4) 0.020(4) -0.001(3) 0.017(3)

loop_
_atom_type_symbol
_atom_type_description
_atom_type_scat_dispersion_real
_atom_type_scat_dispersion_imag
_atom_type_scat_source
C C 0.0033 0.0016 'International Tables Vol C Tables 4.2.6.8 and 6.1.1.4'
H H 0.0000 0.0000 'International Tables Vol C Tables 4.2.6.8 and 6.1.1.4'
N N 0.0061 0.0033 'International Tables Vol C Tables 4.2.6.8 and 6.1.1.4'
O O 0.0106 0.0060 'International Tables Vol C Tables 4.2.6.8 and 6.1.1.4'
Pr Pr -0.2180 2.8214 'International Tables Vol C Tables 4.2.6.8 and 6.1.1.4'

loop_
_geom_angle_atom_site_label_1
_geom_angle_atom_site_label_2
_geom_angle_atom_site_label_3
_geom_angle
_geom_angle_site_symmetry_1
_geom_angle_site_symmetry_3
O1B Pr1 O1E 77.25(11) . .
O1B Pr1 O1D 76.29(11) . .
O1E Pr1 O1D 77.27(11) . .
O1B Pr1 O1C 69.87(10) . .
O1E Pr1 O1C 76.12(11) . .
O1D Pr1 O1C 140.59(10) . .
O1B Pr1 O1A 146.92(11) . .
O1E Pr1 O1A 74.36(11) . .
O1D Pr1 O1A 81.19(11) . .
O1C Pr1 O1A 118.19(10) . .
O1B Pr1 O2B 134.61(11) . 2_666
O1E Pr1 O2B 115.20(11) . 2_666
O1D Pr1 O2B 147.25(11) . 2_666
O1C Pr1 O2B 71.51(10) . 2_666
O1A Pr1 O2B 74.16(11) . 2_666
O1B Pr1 O2A 141.09(11) . .
O1E Pr1 O2A 123.07(11) . .
O1D Pr1 O2A 76.98(11) . .
O1C Pr1 O2A 142.36(11) . .
O1A Pr1 O2A 52.07(10) . .
O2B Pr1 O2A 70.93(11) 2_666 .
O1B Pr1 O2C 72.45(11) . .
O1E Pr1 O2C 138.56(11) . .
O1D Pr1 O2C 68.64(11) . .
O1C Pr1 O2C 117.32(10) . .
O1A Pr1 O2C 120.86(11) . .
O2B Pr1 O2C 106.20(10) 2_666 .
O2A Pr1 O2C 71.73(10) . .
O1B Pr1 O1C 75.69(10) . 2_666
O1E Pr1 O1C 144.54(10) . 2_666
O1D Pr1 O1C 117.32(10) . 2_666
O1C Pr1 O1C 73.32(10) . 2_666
O1A Pr1 O1C 136.93(10) . 2_666
O2B Pr1 O1C 71.13(10) 2_666 2_666
O2A Pr1 O1C 92.30(10) . 2_666
O2C Pr1 O1C 49.74(10) . 2_666
O1B Pr1 C1A 155.22(13) . .
O1E Pr1 C1A 99.31(12) . .
O1D Pr1 C1A 79.02(12) . .
O1C Pr1 C1A 133.73(12) . .
O1A Pr1 C1A 26.14(11) . .
O2B Pr1 C1A 69.32(12) 2_666 .
O2A Pr1 C1A 25.98(11) . .
O2C Pr1 C1A 96.67(12) . .
O1C Pr1 C1A 114.74(11) 2_666 .
O1B Pr1 C1C 74.80(11) . 2_666
O1E Pr1 C1C 151.88(11) . 2_666
O1D Pr1 C1C 93.07(12) . 2_666
O1C Pr1 C1C 96.92(12) . 2_666
O1A Pr1 C1C 130.82(11) . 2_666
O2B Pr1 C1C 87.19(11) 2_666 2_666
O2A Pr1 C1C 78.95(11) . 2_666
O2C Pr1 C1C 24.57(11) . 2_666
O1C Pr1 C1C 25.40(11) 2_666 2_666
C1A Pr1 C1C 104.72(13) . 2_666
O1B Pr1 Pr1 68.47(8) . 2_666
O1E Pr1 Pr1 111.96(8) . 2_666
O1D Pr1 Pr1 139.72(8) . 2_666
O1C Pr1 Pr1 37.69(7) . 2_666
O1A Pr1 Pr1 138.90(8) . 2_666
O2B Pr1 Pr1 66.47(7) 2_666 2_666
O2A Pr1 Pr1 120.48(8) . 2_666
O2C Pr1 Pr1 82.34(8) . 2_666
O1C Pr1 Pr1 35.63(6) 2_666 2_666
C1A Pr1 Pr1 133.43(10) . 2_666
C1C Pr1 Pr1 59.78(9) 2_666 2_666
O2A C1A O1A 122.6(4) . .
O2A C1A C2A 119.7(4) . .
O1A C1A C2A 117.7(4) . .
O2A C1A Pr1 62.0(2) . .
O1A C1A Pr1 60.8(2) . .
C2A C1A Pr1 176.6(4) . .
O2B C1B O1B 126.8(4) . .
O2B C1B C2B 118.5(4) . .
O1B C1B C2B 114.6(4) . .
O2C C1C O1C 122.1(4) 2_666 .
O2C C1C C2C 118.3(4) 2_666 .
O1C C1C C2C 119.3(4) . .
O2C C1C Pr1 60.8(2) 2_666 2_666
O1C C1C Pr1 62.2(2) . 2_666
C2C C1C Pr1 165.5(3) . 2_666
C8A C2A C3A 119.5(4) 2_655 .
C8A C2A C1A 119.8(4) 2_655 .
C3A C2A C1A 120.6(5) . .
C8B C2B C3B 120.8(4) 2_676 .
C8B C2B C1B 119.9(4) 2_676 .
C3B C2B C1B 119.3(4) . .
C3C C2C C8C 120.7(4) . 2_566
C3C C2C C1C 120.4(4) . .
C8C C2C C1C 118.8(4) 2_566 .
O1D C2D N3D 126.0(6) . .
O1D C2D H2D 117.0 . .
N3D C2D H2D 117.0 . .
C2A C3A C8A 120.1(5) . .
C2A C3A C4A 122.0(5) . .
C8A C3A C4A 117.8(5) . .
C2B C3B C4B 122.7(4) . .
C2B C3B C8B 118.8(4) . .
C4B C3B C8B 118.5(4) . .
C2C C3C C4C 121.6(4) . .
C2C C3C C8C 119.8(4) . .
C4C C3C C8C 118.6(5) . .
C5A C4A C3A 121.8(5) . .
C5A C4A H4A 119.1 . .
C3A C4A H4A 119.1 . .
C5B C4B C3B 121.1(5) . .
C5B C4B H4B 119.4 . .
C3B C4B H4B 119.4 . .
C5C C4C C3C 121.6(5) . .
C5C C4C H4C 119.2 . .
C3C C4C H4C 119.2 . .
N3D C4D H4DA 109.2 . .
N3D C4D H4DB 110.0 . .
H4DA C4D H4DB 109.4 . .
N3D C4D H4DC 109.6 . .
H4DA C4D H4DC 109.4 . .
H4DB C4D H4DC 109.3 . .
C4A C5A C6A 120.8(6) . .
C4A C5A H5A 119.6 . .
C6A C5A H5A 119.6 . .
C4B C5B C6B 120.7(6) . .
C4B C5B H5B 119.6 . .
C6B C5B H5B 119.6 . .
C4C C5C C6C 119.9(5) . .
C4C C5C H5C 120.1 . .
C6C C5C H5C 120.1 . .
N3D C5D H5DA 109.8 . .
N3D C5D H5DB 109.9 . .
H5DA C5D H5DB 109.1 . .
N3D C5D H5DC 109.6 . .
H5DA C5D H5DC 109.3 . .
H5DB C5D H5DC 109.1 . .
C7A C6A C5A 120.5(5) . .
C7A C6A H6A 119.8 . .
C5A C6A H6A 119.8 . .
C7B C6B C5B 120.2(6) . .
C7B C6B H6B 119.9 . .
C5B C6B H6B 119.9 . .
C7C C6C C5C 120.5(5) . .
C7C C6C H6C 119.8 . .
C5C C6C H6C 119.8 . .
C6A C7A C8A 121.0(5) . .
C6A C7A H7A 119.5 . .
C8A C7A H7A 119.5 . .
C6B C7B C8B 121.5(5) . .
C6B C7B H7B 119.2 . .
C8B C7B H7B 119.2 . .
C6C C7C C8C 121.5(5) . .
C6C C7C H7C 119.2 . .
C8C C7C H7C 119.2 . .
C2A C8A C3A 120.3(5) 2_655 .
C2A C8A C7A 121.6(5) 2_655 .
C3A C8A C7A 118.1(5) . .
C2B C8B C7B 121.8(4) 2_676 .
C2B C8B C3B 120.4(4) 2_676 .
C7B C8B C3B 117.8(4) . .
C2C C8C C7C 122.7(4) 2_566 .
C2C C8C C3C 119.4(5) 2_566 .
C7C C8C C3C 117.9(4) . .
C2D N3D C4D 121.4(6) . .
C2D N3D C5D 120.4(7) . .
C4D N3D C5D 118.2(6) . .
C1A O1A Pr1 93.1(3) . .
C1B O1B Pr1 139.1(3) . .
C1C O1C Pr1 150.7(3) . .
C1C O1C Pr1 92.4(3) . 2_666
Pr1 O1C Pr1 106.68(10) . 2_666
C2D O1D Pr1 124.2(4) . .
C5 O1E Pr1 136.6(9) . .
C2 O1E Pr1 143.1(5) . .
C1A O2A Pr1 92.0(3) . .
C1B O2B Pr1 137.7(3) . 2_666
C1C O2C Pr1 94.6(3) 2_666 .
O1E C2 N2B 126.0(10) . .
O1E C2 H2 117.0 . .
N2B C2 H2 117.0 . .
O1E C5 N2A 130.1(19) . .
O1E C5 H5 114.9 . .
N2A C5 H5 114.9 . .
N2B C3AA H3AA 109.5 . .
N2B C3AA H3AB 109.5 . .
H3AA C3AA H3AB 109.5 . .
N2B C3AA H3AC 109.5 . .
H3AA C3AA H3AC 109.5 . .
H3AB C3AA H3AC 109.5 . .
C2 N2B C0AA 121.2(10) . .
C2 N2B C3AA 120.9(10) . .
C0AA N2B C3AA 117.9(8) . .
N2A C1AA H1AA 109.5 . .
N2A C1AA H1AB 109.5 . .
H1AA C1AA H1AB 109.5 . .
N2A C1AA H1AC 109.5 . .
H1AA C1AA H1AC 109.5 . .
H1AB C1AA H1AC 109.5 . .
C5 N2A C2AA 119(2) . .
C5 N2A C1AA 126(2) . .
C2AA N2A C1AA 114.2(15) . .
N2B C0AA H0AA 109.5 . .
N2B C0AA H0AB 109.5 . .
H0AA C0AA H0AB 109.5 . .
N2B C0AA H0AC 109.5 . .
H0AA C0AA H0AC 109.5 . .
H0AB C0AA H0AC 109.5 . .
N2A C2AA H2AA 109.5 . .
N2A C2AA H2AB 109.5 . .
H2AA C2AA H2AB 109.5 . .
N2A C2AA H2AC 109.5 . .
H2AA C2AA H2AC 109.5 . .
H2AB C2AA H2AC 109.5 . .

loop_
_geom_bond_atom_site_label_1
_geom_bond_atom_site_label_2
_geom_bond_distance
_geom_bond_site_symmetry_2
Pr1 O1B 2.413(3) .
Pr1 O1E 2.458(3) .
Pr1 O1D 2.475(3) .
Pr1 O1C 2.501(3) .
Pr1 O1A 2.509(3) .
Pr1 O2B 2.516(3) 2_666
Pr1 O2A 2.537(3) .
Pr1 O2C 2.598(3) .
Pr1 O1C 2.625(3) 2_666
Pr1 C1A 2.871(5) .
Pr1 C1C 2.965(4) 2_666
Pr1 Pr1 4.1125(6) 2_666
C1A O2A 1.259(6) .
C1A O1A 1.267(5) .
C1A C2A 1.481(6) .
C1B O2B 1.241(6) .
C1B O1B 1.257(5) .
C1B C2B 1.518(6) .
C1C O2C 1.237(6) 2_666
C1C O1C 1.273(5) .
C1C C2C 1.491(6) .
C1C Pr1 2.965(4) 2_666
C2A C8A 1.400(7) 2_655
C2A C3A 1.409(7) .
C2B C8B 1.385(6) 2_676
C2B C3B 1.394(6) .
C2C C3C 1.394(7) .
C2C C8C 1.418(7) 2_566
C2D O1D 1.246(6) .
C2D N3D 1.313(7) .
C2D H2D 0.9300 .
C3A C8A 1.441(7) .
C3A C4A 1.448(8) .
C3B C4B 1.425(7) .
C3B C8B 1.440(6) .
C3C C4C 1.420(7) .
C3C C8C 1.444(7) .
C4A C5A 1.345(8) .
C4A H4A 0.9300 .
C4B C5B 1.341(8) .
C4B H4B 0.9300 .
C4C C5C 1.361(8) .
C4C H4C 0.9300 .
C4D N3D 1.420(9) .
C4D H4DA 0.9611 .
C4D H4DB 0.9609 .
C4D H4DC 0.9614 .
C5A C6A 1.415(8) .
C5A H5A 0.9300 .
C5B C6B 1.424(9) .
C5B H5B 0.9300 .
C5C C6C 1.435(7) .
C5C H5C 0.9300 .
C5D N3D 1.474(9) .
C5D H5DA 0.9630 .
C5D H5DB 0.9627 .
C5D H5DC 0.9634 .
C6A C7A 1.371(8) .
C6A H6A 0.9300 .
C6B C7B 1.345(8) .
C6B H6B 0.9300 .
C6C C7C 1.349(7) .
C6C H6C 0.9300 .
C7A C8A 1.445(7) .
C7A H7A 0.9300 .
C7B C8B 1.427(7) .
C7B H7B 0.9300 .
C7C C8C 1.435(7) .
C7C H7C 0.9300 .
C8A C2A 1.400(7) 2_655
C8B C2B 1.385(6) 2_676
C8C C2C 1.418(7) 2_566
O1C Pr1 2.625(3) 2_666
O1E C5 1.168(16) .
O1E C2 1.196(9) .
O2B Pr1 2.516(3) 2_666
O2C C1C 1.237(6) 2_666
C2 N2B 1.318(11) .
C2 H2 0.9300 .
C5 N2A 1.29(2) .
C5 H5 0.9300 .
C3AA N2B 1.482(13) .
C3AA H3AA 0.9600 .
C3AA H3AB 0.9600 .
C3AA H3AC 0.9600 .
N2B C0AA 1.407(15) .
C1AA N2A 1.41(2) .
C1AA H1AA 0.9600 .
C1AA H1AB 0.9600 .
C1AA H1AC 0.9600 .
N2A C2AA 1.40(3) .
C0AA H0AA 0.9600 .
C0AA H0AB 0.9600 .
C0AA H0AC 0.9600 .
C2AA H2AA 0.9600 .
C2AA H2AB 0.9600 .
C2AA H2AC 0.9600 .

loop_
_geom_torsion_atom_site_label_1
_geom_torsion_atom_site_label_2
_geom_torsion_atom_site_label_3
_geom_torsion_atom_site_label_4
_geom_torsion
_geom_torsion_site_symmetry_1
_geom_torsion_site_symmetry_4
O2A C1A C2A C8A -70.9(7) . 2_655
O1A C1A C2A C8A 107.6(6) . 2_655
O2A C1A C2A C3A 109.3(6) . .
O1A C1A C2A C3A -72.3(6) . .
O2B C1B C2B C8B 93.2(6) . 2_676
O1B C1B C2B C8B -86.6(5) . 2_676
O2B C1B C2B C3B -89.4(5) . .
O1B C1B C2B C3B 90.9(5) . .
O2C C1C C2C C3C -116.0(5) 2_666 .
O1C C1C C2C C3C 69.3(6) . .
Pr1 C1C C2C C3C 161.2(11) 2_666 .
O2C C1C C2C C8C 64.7(6) 2_666 2_566
O1C C1C C2C C8C -110.0(5) . 2_566
Pr1 C1C C2C C8C -18.1(16) 2_666 2_566
C8A C2A C3A C8A -3.0(9) 2_655 .
C1A C2A C3A C8A 176.8(5) . .
C8A C2A C3A C4A 176.2(5) 2_655 .
C1A C2A C3A C4A -4.0(8) . .
C8B C2B C3B C4B 178.9(6) 2_676 .
C1B C2B C3B C4B 1.5(8) . .
C8B C2B C3B C8B 0.8(8) 2_676 .
C1B C2B C3B C8B -176.7(5) . .
C8C C2C C3C C4C -179.8(5) 2_566 .
C1C C2C C3C C4C 0.9(8) . .
C8C C2C C3C C8C -0.3(9) 2_566 .
C1C C2C C3C C8C -179.5(4) . .
C2A C3A C4A C5A 179.7(6) . .
C8A C3A C4A C5A -1.2(9) . .
C2B C3B C4B C5B -179.3(8) . .
C8B C3B C4B C5B -1.2(11) . .
C2C C3C C4C C5C -179.9(6) . .
C8C C3C C4C C5C 0.6(9) . .
C3A C4A C5A C6A 0.5(10) . .
C3B C4B C5B C6B -1.0(16) . .
C3C C4C C5C C6C -0.7(10) . .
C4A C5A C6A C7A -0.2(11) . .
C4B C5B C6B C7B 2.7(18) . .
C4C C5C C6C C7C 0.2(11) . .
C5A C6A C7A C8A 0.8(10) . .
C5B C6B C7B C8B -2.1(16) . .
C5C C6C C7C C8C 0.4(10) . .
C2A C3A C8A C2A 3.0(9) . 2_655
C4A C3A C8A C2A -176.2(5) . 2_655
C2A C3A C8A C7A -179.2(5) . .
C4A C3A C8A C7A 1.6(8) . .
C6A C7A C8A C2A 176.3(6) . 2_655
C6A C7A C8A C3A -1.5(9) . .
C6B C7B C8B C2B -179.3(8) . 2_676
C6B C7B C8B C3B 0.0(11) . .
C2B C3B C8B C2B -0.8(8) . 2_676
C4B C3B C8B C2B -179.0(6) . 2_676
C2B C3B C8B C7B 179.9(6) . .
C4B C3B C8B C7B 1.6(9) . .
C6C C7C C8C C2C 179.7(6) . 2_566
C6C C7C C8C C3C -0.5(9) . .
C2C C3C C8C C2C 0.3(8) . 2_566
C4C C3C C8C C2C 179.8(5) . 2_566
C2C C3C C8C C7C -179.6(5) . .
C4C C3C C8C C7C 0.0(8) . .
O1D C2D N3D C4D -1.1(10) . .
O1D C2D N3D C5D 177.2(6) . .
O2A C1A O1A Pr1 -5.1(5) . .
C2A C1A O1A Pr1 176.5(4) . .
O2B C1B O1B Pr1 0.9(7) . .
C2B C1B O1B Pr1 -179.3(3) . .
O2C C1C O1C Pr1 120.7(6) 2_666 .
C2C C1C O1C Pr1 -64.9(7) . .
Pr1 C1C O1C Pr1 131.5(6) 2_666 .
O2C C1C O1C Pr1 -10.8(4) 2_666 2_666
C2C C1C O1C Pr1 163.6(4) . 2_666
N3D C2D O1D Pr1 152.7(5) . .
O1A C1A O2A Pr1 5.0(5) . .
C2A C1A O2A Pr1 -176.6(4) . .
O1B C1B O2B Pr1 -15.1(7) . 2_666
C2B C1B O2B Pr1 165.2(3) . 2_666
C5 O1E C2 N2B 6.3(11) . .
Pr1 O1E C2 N2B 176.2(6) . .
C2 O1E C5 N2A -8.1(17) . .
Pr1 O1E C5 N2A -179.2(12) . .
O1E C2 N2B C0AA -3.0(15) . .
O1E C2 N2B C3AA 177.6(9) . .
O1E C5 N2A C2AA 1(3) . .
O1E C5 N2A C1AA 176.5(16) . .

loop_
_platon_squeeze_void_nr
_platon_squeeze_void_average_x
_platon_squeeze_void_average_y
_platon_squeeze_void_average_z
_platon_squeeze_void_volume
_platon_squeeze_void_count_electrons
_platon_squeeze_void_content
1 0.000 0.000 0.000 237 13 ' '
